data_4028279
loop_
_publ_author_name
'Yubin Ding'
'Xin Li'
'Tong Li'
'Weihong Zhu'
'Yongshu Xie'

_publ_section_title
;
 \a-Monoacylated and \a,\a'- and \a,\b'-Diacylated Dipyrrins as Highly
 Sensitive Fluorescence "Turn-on" Zn2+ Probes
;
_journal_name_full 'Journal of Organic Chemistry'
_journal_page_first 5328
_journal_page_last 5338
_journal_paper_doi 10.1021/jo400454e
_journal_volume 78
_journal_year 2013
_chemical_formula_sum 'C47 H28 F10 N4 O5 Zn'
_chemical_formula_weight 984.10
_chemical_name_systematic
; 
 ? 
;
_space_group_IT_number 2
_symmetry_cell_setting triclinic
_symmetry_space_group_name_Hall '-P 1'
_symmetry_space_group_name_H-M 'P -1'
_atom_sites_solution_hydrogens geom
_atom_sites_solution_primary direct
_atom_sites_solution_secondary difmap
_audit_creation_method SHELXL-97
_cell_angle_alpha 92.2310(10)
_cell_angle_beta 90.2100(10)
_cell_angle_gamma 112.136(2)
_cell_formula_units_Z 4
_cell_length_a 12.8900(13)
_cell_length_b 16.4959(15)
_cell_length_c 21.712(2)
_cell_measurement_reflns_used 3422
_cell_measurement_temperature 298(2)
_cell_measurement_theta_max 21.434
_cell_measurement_theta_min 2.351
_cell_volume 4272.3(7)
_computing_cell_refinement 'Bruker SMART'
_computing_data_collection 'Bruker SMART'
_computing_data_reduction 'Bruker SAINT'
_computing_molecular_graphics 'Bruker SHELXTL'
_computing_publication_material 'Bruker SHELXTL'
_computing_structure_refinement 'SHELXL-97 (Sheldrick, 1997)'
_computing_structure_solution 'SHELXS-97 (Sheldrick, 1990)'
_diffrn_ambient_temperature 298(2)
_diffrn_measured_fraction_theta_full 0.977
_diffrn_measured_fraction_theta_max 0.977
_diffrn_measurement_device_type 'CCD area detector'
_diffrn_measurement_method 'phi and omega scans'
_diffrn_radiation_monochromator graphite
_diffrn_radiation_source 'fine-focus sealed tube'
_diffrn_radiation_type MoK\a
_diffrn_radiation_wavelength 0.71073
_diffrn_reflns_av_R_equivalents 0.0661
_diffrn_reflns_av_sigmaI/netI 0.1878
_diffrn_reflns_limit_h_max 15
_diffrn_reflns_limit_h_min -9
_diffrn_reflns_limit_k_max 18
_diffrn_reflns_limit_k_min -19
_diffrn_reflns_limit_l_max 25
_diffrn_reflns_limit_l_min -25
_diffrn_reflns_number 21390
_diffrn_reflns_theta_full 25.02
_diffrn_reflns_theta_max 25.02
_diffrn_reflns_theta_min 2.35
_exptl_absorpt_coefficient_mu 0.672
_exptl_absorpt_correction_T_max 0.9178
_exptl_absorpt_correction_T_min 0.7749
_exptl_absorpt_correction_type multi-scan
_exptl_absorpt_process_details sadabs
_exptl_crystal_density_diffrn 1.530
_exptl_crystal_F_000 1992
_exptl_crystal_size_max 0.40
_exptl_crystal_size_mid 0.20
_exptl_crystal_size_min 0.13
_refine_diff_density_max 0.535
_refine_diff_density_min -0.629
_refine_diff_density_rms 0.075
_refine_ls_extinction_method none
_refine_ls_goodness_of_fit_ref 1.032
_refine_ls_hydrogen_treatment constr
_refine_ls_matrix_type full
_refine_ls_number_parameters 1213
_refine_ls_number_reflns 14733
_refine_ls_number_restraints 0
_refine_ls_restrained_S_all 1.032
_refine_ls_R_factor_all 0.1808
_refine_ls_R_factor_gt 0.0732
_refine_ls_shift/su_max 0.001
_refine_ls_shift/su_mean 0.000
_refine_ls_structure_factor_coef Fsqd
_refine_ls_weighting_details 'calc w=1/[\s^2^(Fo^2^)+(0.0194P)^2^+3.7678P] where P=(Fo^2^+2Fc^2^)/3'
_refine_ls_weighting_scheme calc
_refine_ls_wR_factor_gt 0.1576
_refine_ls_wR_factor_ref 0.2211
_reflns_number_gt 6359
_reflns_number_total 14733
_reflns_threshold_expression >2sigma(I)
_cod_data_source_file jo400454e_si_003.cif
_cod_data_source_block 120301b
_cod_database_code 4028279

loop_
_symmetry_equiv_pos_as_xyz
'x, y, z'
'-x, -y, -z'

loop_
_atom_site_label
_atom_site_type_symbol
_atom_site_fract_x
_atom_site_fract_y
_atom_site_fract_z
_atom_site_U_iso_or_equiv
_atom_site_adp_type
_atom_site_occupancy
_atom_site_symmetry_multiplicity
_atom_site_calc_flag
_atom_site_refinement_flags
Zn1 Zn 0.23309(8) 0.50277(5) 0.13489(4) 0.0522(3) Uani 1 1 d .
Zn2 Zn 0.82893(8) 0.13707(6) 0.43763(4) 0.0539(3) Uani 1 1 d .
F1 F 0.2689(5) 0.2528(4) -0.0205(2) 0.0941(16) Uani 1 1 d .
F2 F 0.3024(6) 0.1076(4) -0.0548(3) 0.133(2) Uani 1 1 d .
F3 F 0.3961(6) 0.0318(4) 0.0248(3) 0.143(3) Uani 1 1 d .
F4 F 0.4513(6) 0.1025(4) 0.1402(4) 0.142(3) Uani 1 1 d .
F5 F 0.4116(5) 0.2451(4) 0.1757(3) 0.112(2) Uani 1 1 d .
F6 F 0.0183(5) 0.7276(3) 0.0814(3) 0.0895(16) Uani 1 1 d .
F7 F -0.0140(6) 0.8562(4) 0.0240(3) 0.130(2) Uani 1 1 d .
F8 F 0.1299(6) 0.9417(4) -0.0636(3) 0.150(3) Uani 1 1 d .
F9 F 0.3059(7) 0.8978(4) -0.0903(3) 0.158(3) Uani 1 1 d .
F10 F 0.3423(6) 0.7702(4) -0.0298(3) 0.114(2) Uani 1 1 d .
F11 F 0.7107(5) -0.0118(5) 0.6686(3) 0.157(3) Uani 1 1 d .
F12 F 0.7484(7) -0.0242(7) 0.7873(4) 0.216(5) Uani 1 1 d .
F13 F 0.9525(6) 0.0653(5) 0.8387(3) 0.154(3) Uani 1 1 d .
F14 F 1.1168(6) 0.1650(4) 0.7694(3) 0.124(2) Uani 1 1 d .
F15 F 1.0792(4) 0.1808(4) 0.6495(3) 0.1007(17) Uani 1 1 d .
F16 F 0.5875(4) 0.0388(3) 0.2101(2) 0.0810(15) Uani 1 1 d .
F17 F 0.4960(4) -0.0779(3) 0.1164(2) 0.0906(16) Uani 1 1 d .
F18 F 0.5104(4) -0.2359(3) 0.1154(2) 0.0941(16) Uani 1 1 d .
F19 F 0.6135(5) -0.2794(3) 0.2103(3) 0.1083(19) Uani 1 1 d .
F20 F 0.7029(4) -0.1633(3) 0.3047(2) 0.0830(15) Uani 1 1 d .
N1 N 0.1627(5) 0.3726(3) 0.1397(3) 0.0457(15) Uani 1 1 d .
N2 N 0.3837(5) 0.4896(4) 0.1113(3) 0.0551(17) Uani 1 1 d .
N3 N 0.2559(5) 0.6280(4) 0.1554(3) 0.0495(15) Uani 1 1 d .
N4 N 0.1799(5) 0.5181(4) 0.0476(3) 0.0542(16) Uani 1 1 d .
N5 N 0.8376(5) 0.1993(4) 0.5183(3) 0.0489(15) Uani 1 1 d .
N6 N 0.8470(5) 0.0342(4) 0.4842(3) 0.0537(16) Uani 1 1 d .
N7 N 0.8748(5) 0.1167(3) 0.3523(3) 0.0463(15) Uani 1 1 d .
N8 N 0.6644(5) 0.0677(4) 0.4090(3) 0.0537(16) Uani 1 1 d .
O1 O 0.0396(4) 0.4641(3) 0.1733(2) 0.0582(14) Uani 1 1 d .
O2 O -0.4302(5) 0.2671(4) 0.2824(3) 0.0735(16) Uani 1 1 d .
O3 O 0.2814(4) 0.5277(3) 0.2398(2) 0.0558(13) Uani 1 1 d .
O4 O 0.5015(5) 0.7014(4) 0.4915(3) 0.0741(16) Uani 1 1 d .
O5 O 0.7951(5) 0.2659(3) 0.4179(2) 0.0691(16) Uani 1 1 d .
O6 O 0.7786(5) 0.6411(3) 0.4437(3) 0.0699(16) Uani 1 1 d .
O7 O 1.0293(4) 0.2274(3) 0.4282(2) 0.0597(14) Uani 1 1 d .
O8 O 1.4947(4) 0.4447(3) 0.3171(3) 0.0666(15) Uani 1 1 d .
O9 O 0.0322(8) 0.5515(7) 0.2911(5) 0.190(5) Uani 1 1 d .
H9 H 0.0360 0.5319 0.2562 0.229 Uiso 1 1 calc R
O10 O 0.085(2) 0.3546(16) 0.7330(10) 0.404(14) Uani 1 1 d .
H10 H 0.0473 0.3843 0.7290 0.485 Uiso 1 1 calc R
C1 C 0.0555(6) 0.3296(4) 0.1568(3) 0.0440(18) Uani 1 1 d .
C2 C 0.0248(6) 0.2390(5) 0.1462(3) 0.0513(19) Uani 1 1 d .
H2 H -0.0446 0.1957 0.1537 0.062 Uiso 1 1 calc R
C3 C 0.1150(6) 0.2266(5) 0.1231(3) 0.054(2) Uani 1 1 d .
H3 H 0.1191 0.1730 0.1116 0.065 Uiso 1 1 calc R
C4 C 0.2021(6) 0.3096(5) 0.1194(3) 0.0476(19) Uani 1 1 d .
C5 C 0.3130(7) 0.3301(5) 0.0983(3) 0.0492(19) Uani 1 1 d .
C6 C 0.3956(7) 0.4101(5) 0.0957(3) 0.052(2) Uani 1 1 d .
C7 C 0.5099(7) 0.4307(6) 0.0766(4) 0.067(2) Uani 1 1 d .
H7 H 0.5406 0.3906 0.0631 0.081 Uiso 1 1 calc R
C8 C 0.5643(8) 0.5191(6) 0.0820(4) 0.080(3) Uani 1 1 d .
H8 H 0.6391 0.5514 0.0741 0.096 Uiso 1 1 calc R
C9 C 0.4812(8) 0.5514(5) 0.1025(4) 0.070(2) Uani 1 1 d .
H9A H 0.4952 0.6107 0.1089 0.084 Uiso 1 1 calc R
C10 C -0.0069(7) 0.3835(5) 0.1778(3) 0.0502(19) Uani 1 1 d .
C11 C -0.1190(6) 0.3457(5) 0.2041(3) 0.0463(18) Uani 1 1 d .
C12 C -0.1549(7) 0.2720(5) 0.2380(3) 0.055(2) Uani 1 1 d .
H12 H -0.1088 0.2408 0.2429 0.066 Uiso 1 1 calc R
C13 C -0.2578(7) 0.2438(5) 0.2648(4) 0.057(2) Uani 1 1 d .
H13 H -0.2804 0.1942 0.2882 0.069 Uiso 1 1 calc R
C14 C -0.3278(7) 0.2881(5) 0.2574(4) 0.058(2) Uani 1 1 d .
C15 C -0.2923(7) 0.3615(5) 0.2220(4) 0.070(2) Uani 1 1 d .
H15 H -0.3392 0.3916 0.2153 0.084 Uiso 1 1 calc R
C16 C -0.1879(7) 0.3896(5) 0.1967(4) 0.066(2) Uani 1 1 d .
H16 H -0.1639 0.4398 0.1740 0.079 Uiso 1 1 calc R
C17 C -0.4770(8) 0.1902(6) 0.3140(5) 0.088(3) Uani 1 1 d .
H17A H -0.4834 0.1410 0.2870 0.132 Uiso 1 1 calc R
H17B H -0.5499 0.1844 0.3279 0.132 Uiso 1 1 calc R
H17C H -0.4299 0.1922 0.3488 0.132 Uiso 1 1 calc R
C18 C 0.3393(7) 0.2523(5) 0.0782(4) 0.056(2) Uani 1 1 d .
C19 C 0.3132(8) 0.2166(6) 0.0200(5) 0.071(3) Uani 1 1 d .
C20 C 0.3330(9) 0.1414(6) 0.0024(5) 0.083(3) Uani 1 1 d .
C21 C 0.3789(9) 0.1055(6) 0.0434(6) 0.090(3) Uani 1 1 d .
C22 C 0.4054(9) 0.1379(7) 0.1012(6) 0.087(3) Uani 1 1 d .
C23 C 0.3861(8) 0.2138(6) 0.1176(5) 0.073(3) Uani 1 1 d .
C24 C 0.2857(6) 0.6623(4) 0.2130(3) 0.0465(18) Uani 1 1 d .
C25 C 0.2823(6) 0.7471(5) 0.2169(4) 0.056(2) Uani 1 1 d .
H25 H 0.2984 0.7849 0.2516 0.067 Uiso 1 1 calc R
C26 C 0.2509(6) 0.7628(5) 0.1594(4) 0.055(2) Uani 1 1 d .
H26 H 0.2418 0.8135 0.1478 0.066 Uiso 1 1 calc R
C27 C 0.2346(6) 0.6872(4) 0.1208(3) 0.0489(19) Uani 1 1 d .
C28 C 0.1973(6) 0.6717(5) 0.0595(4) 0.053(2) Uani 1 1 d .
C29 C 0.1713(7) 0.5942(5) 0.0259(3) 0.055(2) Uani 1 1 d .
C30 C 0.1295(7) 0.5762(6) -0.0366(4) 0.073(3) Uani 1 1 d .
H30 H 0.1175 0.6158 -0.0622 0.087 Uiso 1 1 calc R
C31 C 0.1109(8) 0.4918(6) -0.0513(4) 0.075(3) Uani 1 1 d .
H31 H 0.0824 0.4612 -0.0884 0.090 Uiso 1 1 calc R
C32 C 0.1439(7) 0.4594(5) 0.0017(4) 0.067(2) Uani 1 1 d .
H32 H 0.1404 0.4022 0.0039 0.080 Uiso 1 1 calc R
C33 C 0.3058(6) 0.6052(5) 0.2561(3) 0.0490(19) Uani 1 1 d .
C34 C 0.3558(6) 0.6353(5) 0.3184(3) 0.0453(18) Uani 1 1 d .
C35 C 0.4201(6) 0.7223(5) 0.3344(4) 0.056(2) Uani 1 1 d .
H35 H 0.4299 0.7649 0.3057 0.067 Uiso 1 1 calc R
C36 C 0.4689(7) 0.7460(5) 0.3913(4) 0.060(2) Uani 1 1 d .
H36 H 0.5123 0.8044 0.4011 0.072 Uiso 1 1 calc R
C37 C 0.4546(6) 0.6843(5) 0.4342(3) 0.052(2) Uani 1 1 d .
C38 C 0.3903(6) 0.5974(5) 0.4200(3) 0.054(2) Uani 1 1 d .
H38 H 0.3802 0.5553 0.4490 0.065 Uiso 1 1 calc R
C39 C 0.3415(6) 0.5743(5) 0.3625(3) 0.0507(19) Uani 1 1 d .
H39 H 0.2976 0.5159 0.3529 0.061 Uiso 1 1 calc R
C40 C 0.5677(9) 0.7872(6) 0.5096(4) 0.092(3) Uani 1 1 d .
H40A H 0.6349 0.8063 0.4860 0.139 Uiso 1 1 calc R
H40B H 0.5868 0.7902 0.5526 0.139 Uiso 1 1 calc R
H40C H 0.5271 0.8244 0.5026 0.139 Uiso 1 1 calc R
C41 C 0.1825(8) 0.7453(5) 0.0275(4) 0.066(2) Uani 1 1 d .
C42 C 0.0919(9) 0.7694(5) 0.0403(4) 0.070(3) Uani 1 1 d .
C43 C 0.0758(11) 0.8365(7) 0.0100(5) 0.088(3) Uani 1 1 d .
C44 C 0.1476(13) 0.8766(7) -0.0329(6) 0.095(4) Uani 1 1 d .
C45 C 0.2368(12) 0.8574(7) -0.0471(5) 0.093(3) Uani 1 1 d .
C46 C 0.2547(10) 0.7902(6) -0.0165(5) 0.082(3) Uani 1 1 d .
C47 C 0.8293(6) 0.2786(5) 0.5230(3) 0.0512(19) Uani 1 1 d .
C48 C 0.8400(6) 0.3084(5) 0.5850(3) 0.058(2) Uani 1 1 d .
H48 H 0.8357 0.3604 0.6004 0.070 Uiso 1 1 calc R
C49 C 0.8576(6) 0.2471(5) 0.6177(3) 0.058(2) Uani 1 1 d .
H49 H 0.8685 0.2497 0.6602 0.070 Uiso 1 1 calc R
C50 C 0.8568(6) 0.1776(5) 0.5764(3) 0.052(2) Uani 1 1 d .
C51 C 0.8694(6) 0.0985(5) 0.5885(4) 0.053(2) Uani 1 1 d .
C52 C 0.8675(6) 0.0329(5) 0.5477(4) 0.053(2) Uani 1 1 d .
C53 C 0.8802(6) -0.0470(5) 0.5596(4) 0.062(2) Uani 1 1 d .
H53 H 0.8936 -0.0648 0.5980 0.075 Uiso 1 1 calc R
C54 C 0.8693(7) -0.0925(5) 0.5053(4) 0.066(2) Uani 1 1 d .
H54 H 0.8734 -0.1473 0.4988 0.079 Uiso 1 1 calc R
C55 C 0.8501(6) -0.0394(5) 0.4605(4) 0.060(2) Uani 1 1 d .
H55 H 0.8408 -0.0550 0.4186 0.072 Uiso 1 1 calc R
C56 C 0.8075(6) 0.3125(5) 0.4657(3) 0.0511(19) Uani 1 1 d .
C57 C 0.7989(6) 0.3984(5) 0.4622(3) 0.0490(19) Uani 1 1 d .
C58 C 0.7315(7) 0.4100(5) 0.4160(4) 0.059(2) Uani 1 1 d .
H58 H 0.6922 0.3629 0.3892 0.071 Uiso 1 1 calc R
C59 C 0.7213(6) 0.4885(5) 0.4088(4) 0.059(2) Uani 1 1 d .
H59 H 0.6744 0.4942 0.3780 0.071 Uiso 1 1 calc R
C60 C 0.7807(7) 0.5593(5) 0.4472(4) 0.053(2) Uani 1 1 d .
C61 C 0.8515(6) 0.5506(5) 0.4931(3) 0.054(2) Uani 1 1 d .
H61 H 0.8934 0.5983 0.5187 0.064 Uiso 1 1 calc R
C62 C 0.8579(6) 0.4704(5) 0.4995(3) 0.053(2) Uani 1 1 d .
H62 H 0.9042 0.4645 0.5305 0.064 Uiso 1 1 calc R
C63 C 0.7130(7) 0.6551(5) 0.3951(4) 0.079(3) Uani 1 1 d .
H63A H 0.7427 0.6463 0.3560 0.119 Uiso 1 1 calc R
H63B H 0.7153 0.7140 0.3989 0.119 Uiso 1 1 calc R
H63C H 0.6369 0.6146 0.3976 0.119 Uiso 1 1 calc R
C64 C 0.8932(7) 0.0889(6) 0.6553(4) 0.057(2) Uani 1 1 d .
C65 C 0.8128(9) 0.0382(7) 0.6916(5) 0.091(3) Uani 1 1 d .
C66 C 0.8331(10) 0.0293(8) 0.7540(5) 0.102(4) Uani 1 1 d .
C67 C 0.9345(11) 0.0747(8) 0.7788(5) 0.094(3) Uani 1 1 d .
C68 C 1.0155(9) 0.1242(7) 0.7438(5) 0.079(3) Uani 1 1 d .
C69 C 0.9941(8) 0.1303(6) 0.6824(4) 0.066(2) Uani 1 1 d .
C70 C 0.9824(6) 0.1531(4) 0.3334(3) 0.0424(17) Uani 1 1 d .
C71 C 0.9935(6) 0.1123(4) 0.2763(3) 0.0494(19) Uani 1 1 d .
H71 H 1.0588 0.1250 0.2540 0.059 Uiso 1 1 calc R
C72 C 0.8925(6) 0.0520(4) 0.2607(3) 0.0502(19) Uani 1 1 d .
H72 H 0.8747 0.0152 0.2254 0.060 Uiso 1 1 calc R
C73 C 0.8174(6) 0.0546(4) 0.3078(3) 0.0453(18) Uani 1 1 d .
C74 C 0.7013(7) 0.0062(4) 0.3113(3) 0.0489(19) Uani 1 1 d .
C75 C 0.6296(6) 0.0139(5) 0.3568(4) 0.0505(19) Uani 1 1 d .
C76 C 0.5095(7) -0.0306(5) 0.3575(4) 0.063(2) Uani 1 1 d .
H76 H 0.4648 -0.0711 0.3279 0.075 Uiso 1 1 calc R
C77 C 0.4747(8) -0.0018(6) 0.4098(4) 0.072(3) Uani 1 1 d .
H77 H 0.4016 -0.0178 0.4234 0.087 Uiso 1 1 calc R
C78 C 0.5726(8) 0.0574(6) 0.4388(4) 0.067(2) Uani 1 1 d .
H78 H 0.5724 0.0869 0.4761 0.080 Uiso 1 1 calc R
C79 C 0.6491(6) -0.0589(4) 0.2590(4) 0.0497(19) Uani 1 1 d .
C80 C 0.5960(6) -0.0398(5) 0.2104(4) 0.054(2) Uani 1 1 d .
C81 C 0.5482(7) -0.0981(5) 0.1630(4) 0.062(2) Uani 1 1 d .
C82 C 0.5559(7) -0.1786(5) 0.1625(4) 0.067(2) Uani 1 1 d .
C83 C 0.6072(7) -0.2000(5) 0.2103(5) 0.065(2) Uani 1 1 d .
C84 C 0.6541(7) -0.1408(5) 0.2580(4) 0.055(2) Uani 1 1 d .
C85 C 1.0617(6) 0.2191(4) 0.3755(4) 0.0478(19) Uani 1 1 d .
C86 C 1.1740(6) 0.2728(4) 0.3572(3) 0.0442(18) Uani 1 1 d .
C87 C 1.2018(6) 0.2962(5) 0.2972(3) 0.0503(19) Uani 1 1 d .
H87 H 1.1473 0.2725 0.2663 0.060 Uiso 1 1 calc R
C88 C 1.3077(6) 0.3533(5) 0.2809(4) 0.0515(19) Uani 1 1 d .
H88 H 1.3225 0.3694 0.2403 0.062 Uiso 1 1 calc R
C89 C 1.3897(6) 0.3855(5) 0.3259(4) 0.0491(19) Uani 1 1 d .
C90 C 1.3639(7) 0.3612(5) 0.3869(4) 0.061(2) Uani 1 1 d .
H90 H 1.4193 0.3820 0.4176 0.073 Uiso 1 1 calc R
C91 C 1.2582(7) 0.3072(5) 0.4016(4) 0.053(2) Uani 1 1 d .
H91 H 1.2423 0.2933 0.4425 0.064 Uiso 1 1 calc R
C92 C 1.5183(7) 0.4807(6) 0.2587(4) 0.072(2) Uani 1 1 d .
H92A H 1.5147 0.4355 0.2285 0.107 Uiso 1 1 calc R
H92B H 1.5920 0.5257 0.2595 0.107 Uiso 1 1 calc R
H92C H 1.4643 0.5053 0.2482 0.107 Uiso 1 1 calc R
C93 C -0.0024(13) 0.4797(10) 0.3340(6) 0.190(8) Uani 1 1 d .
H93A H 0.0405 0.4438 0.3269 0.285 Uiso 1 1 calc R
H93B H -0.0806 0.4449 0.3275 0.285 Uiso 1 1 calc R
H93C H 0.0102 0.5037 0.3756 0.285 Uiso 1 1 calc R
C94 C 0.120(3) 0.3600(19) 0.7947(11) 0.38(2) Uani 1 1 d .
H94A H 0.1644 0.3249 0.7994 0.571 Uiso 1 1 calc R
H94B H 0.0560 0.3390 0.8204 0.571 Uiso 1 1 calc R
H94C H 0.1647 0.4199 0.8066 0.571 Uiso 1 1 calc R

loop_
_atom_site_aniso_label
_atom_site_aniso_U_11
_atom_site_aniso_U_22
_atom_site_aniso_U_33
_atom_site_aniso_U_23
_atom_site_aniso_U_13
_atom_site_aniso_U_12
Zn1 0.0656(6) 0.0437(5) 0.0514(6) -0.0058(4) -0.0042(5) 0.0260(5)
Zn2 0.0745(7) 0.0552(6) 0.0417(5) 0.0009(4) 0.0005(5) 0.0356(5)
F1 0.121(5) 0.101(4) 0.062(3) -0.016(3) -0.013(3) 0.045(4)
F2 0.160(6) 0.106(4) 0.111(5) -0.058(4) 0.033(4) 0.030(4)
F3 0.174(6) 0.086(4) 0.190(7) -0.031(4) 0.040(5) 0.075(4)
F4 0.183(7) 0.133(5) 0.164(7) 0.022(5) -0.001(5) 0.119(5)
F5 0.149(5) 0.134(5) 0.086(4) -0.015(4) -0.029(4) 0.094(5)
F6 0.096(4) 0.085(4) 0.096(4) 0.007(3) -0.003(3) 0.043(3)
F7 0.146(6) 0.104(5) 0.161(7) -0.011(4) -0.048(5) 0.072(5)
F8 0.225(8) 0.074(4) 0.139(6) 0.025(4) -0.076(5) 0.041(5)
F9 0.213(8) 0.109(5) 0.096(5) 0.050(4) 0.021(5) -0.009(5)
F10 0.114(5) 0.111(5) 0.098(5) 0.019(4) 0.036(4) 0.019(4)
F11 0.077(4) 0.236(8) 0.111(5) 0.084(5) -0.002(4) -0.001(5)
F12 0.157(7) 0.320(12) 0.116(6) 0.119(7) 0.028(6) 0.018(7)
F13 0.188(7) 0.232(8) 0.060(4) 0.039(5) -0.012(4) 0.095(6)
F14 0.124(5) 0.153(6) 0.089(5) -0.021(4) -0.048(4) 0.049(5)
F15 0.072(4) 0.125(5) 0.079(4) 0.010(3) -0.008(3) 0.007(3)
F16 0.123(4) 0.059(3) 0.076(3) -0.005(2) -0.021(3) 0.052(3)
F17 0.108(4) 0.085(4) 0.082(4) -0.009(3) -0.030(3) 0.041(3)
F18 0.103(4) 0.067(3) 0.096(4) -0.033(3) -0.013(3) 0.017(3)
F19 0.143(5) 0.049(3) 0.136(5) -0.017(3) -0.019(4) 0.043(3)
F20 0.101(4) 0.059(3) 0.100(4) 0.001(3) -0.018(3) 0.043(3)
N1 0.054(4) 0.047(4) 0.043(4) -0.006(3) -0.002(3) 0.027(3)
N2 0.061(4) 0.042(4) 0.061(4) -0.009(3) -0.005(3) 0.019(4)
N3 0.059(4) 0.047(4) 0.044(4) 0.000(3) -0.001(3) 0.022(3)
N4 0.064(4) 0.048(4) 0.051(4) -0.008(3) -0.006(3) 0.023(3)
N5 0.066(4) 0.055(4) 0.042(4) 0.007(3) 0.005(3) 0.041(3)
N6 0.062(4) 0.055(4) 0.051(4) 0.005(3) 0.003(3) 0.029(3)
N7 0.060(4) 0.040(3) 0.043(4) 0.004(3) -0.002(3) 0.024(3)
N8 0.067(4) 0.065(4) 0.040(4) 0.006(3) 0.007(3) 0.037(4)
O1 0.066(4) 0.048(3) 0.064(4) 0.001(3) 0.013(3) 0.025(3)
O2 0.062(4) 0.080(4) 0.084(4) 0.016(3) 0.021(3) 0.032(3)
O3 0.076(4) 0.046(3) 0.050(3) -0.004(2) -0.008(3) 0.029(3)
O4 0.079(4) 0.078(4) 0.058(4) -0.007(3) -0.019(3) 0.022(3)
O5 0.114(5) 0.056(3) 0.050(4) -0.002(3) -0.003(3) 0.046(3)
O6 0.092(4) 0.051(3) 0.075(4) -0.003(3) -0.005(3) 0.038(3)
O7 0.070(4) 0.056(3) 0.049(3) -0.001(3) 0.001(3) 0.020(3)
O8 0.054(4) 0.068(4) 0.069(4) 0.005(3) -0.010(3) 0.013(3)
O9 0.176(9) 0.172(9) 0.169(10) -0.085(8) 0.032(8) 0.013(8)
O10 0.63(4) 0.43(3) 0.26(2) -0.05(2) 0.01(3) 0.33(3)
C1 0.055(5) 0.047(4) 0.035(4) -0.001(3) 0.002(4) 0.026(4)
C2 0.053(5) 0.049(5) 0.049(5) -0.002(4) 0.003(4) 0.016(4)
C3 0.064(5) 0.043(5) 0.058(5) -0.009(4) 0.005(4) 0.024(4)
C4 0.058(5) 0.045(5) 0.047(5) -0.008(4) -0.005(4) 0.029(4)
C5 0.062(5) 0.047(5) 0.047(5) -0.008(4) -0.004(4) 0.032(4)
C6 0.054(5) 0.053(5) 0.055(5) -0.007(4) 0.002(4) 0.029(4)
C7 0.070(6) 0.067(6) 0.071(6) -0.010(5) 0.011(5) 0.033(5)
C8 0.069(6) 0.073(6) 0.088(7) -0.011(5) 0.018(5) 0.018(6)
C9 0.075(6) 0.051(5) 0.077(6) -0.008(5) 0.000(5) 0.017(5)
C10 0.062(5) 0.044(5) 0.046(5) 0.004(4) -0.001(4) 0.022(4)
C11 0.052(5) 0.046(4) 0.049(5) 0.001(4) 0.006(4) 0.028(4)
C12 0.063(6) 0.057(5) 0.056(5) 0.009(4) 0.003(4) 0.035(4)
C13 0.065(6) 0.055(5) 0.058(5) 0.012(4) 0.011(4) 0.028(5)
C14 0.057(6) 0.060(5) 0.061(6) 0.011(4) 0.011(4) 0.027(5)
C15 0.074(6) 0.070(6) 0.079(7) 0.023(5) 0.014(5) 0.042(5)
C16 0.069(6) 0.065(5) 0.073(6) 0.020(5) 0.017(5) 0.033(5)
C17 0.078(7) 0.080(7) 0.100(8) 0.008(6) 0.027(6) 0.022(6)
C18 0.065(5) 0.054(5) 0.060(6) -0.007(4) 0.007(5) 0.035(4)
C19 0.081(7) 0.064(6) 0.069(7) -0.013(5) 0.009(5) 0.031(5)
C20 0.099(8) 0.075(7) 0.073(7) -0.028(6) 0.021(6) 0.032(6)
C21 0.102(8) 0.066(7) 0.112(10) -0.017(7) 0.018(7) 0.044(6)
C22 0.101(8) 0.082(7) 0.094(9) 0.001(6) 0.002(7) 0.053(7)
C23 0.086(7) 0.070(6) 0.075(7) -0.015(5) 0.000(6) 0.043(6)
C24 0.053(5) 0.044(4) 0.045(5) 0.001(4) 0.003(4) 0.020(4)
C25 0.070(6) 0.051(5) 0.049(5) -0.007(4) -0.005(4) 0.027(4)
C26 0.070(5) 0.041(4) 0.054(5) 0.001(4) -0.001(4) 0.021(4)
C27 0.058(5) 0.041(4) 0.046(5) 0.008(4) -0.001(4) 0.016(4)
C28 0.066(5) 0.044(5) 0.048(5) 0.008(4) -0.007(4) 0.020(4)
C29 0.070(6) 0.050(5) 0.042(5) 0.007(4) -0.005(4) 0.019(4)
C30 0.096(7) 0.061(6) 0.051(6) 0.000(4) -0.009(5) 0.019(5)
C31 0.097(7) 0.065(6) 0.050(6) -0.003(5) -0.011(5) 0.016(5)
C32 0.088(6) 0.054(5) 0.053(5) -0.013(4) -0.010(5) 0.022(5)
C33 0.053(5) 0.044(5) 0.053(5) 0.001(4) 0.008(4) 0.021(4)
C34 0.058(5) 0.045(4) 0.039(4) -0.003(4) 0.002(4) 0.027(4)
C35 0.068(5) 0.049(5) 0.046(5) 0.006(4) -0.001(4) 0.016(4)
C36 0.070(6) 0.055(5) 0.057(6) -0.004(4) -0.011(5) 0.026(5)
C37 0.057(5) 0.066(6) 0.041(5) -0.003(4) -0.007(4) 0.031(5)
C38 0.066(5) 0.058(5) 0.041(5) 0.010(4) 0.000(4) 0.027(5)
C39 0.059(5) 0.052(5) 0.047(5) 0.001(4) 0.002(4) 0.029(4)
C40 0.117(8) 0.091(7) 0.073(7) -0.021(6) -0.035(6) 0.046(7)
C41 0.083(7) 0.055(5) 0.051(6) 0.006(4) -0.009(5) 0.016(5)
C42 0.093(8) 0.048(5) 0.064(6) 0.008(5) -0.016(6) 0.020(5)
C43 0.105(9) 0.068(7) 0.087(8) -0.001(6) -0.030(7) 0.028(7)
C44 0.125(11) 0.057(7) 0.087(9) 0.016(6) -0.036(8) 0.014(7)
C45 0.120(10) 0.059(7) 0.072(8) 0.018(6) -0.006(7) -0.001(7)
C46 0.099(8) 0.060(6) 0.072(7) 0.014(5) -0.008(6) 0.013(6)
C47 0.067(5) 0.057(5) 0.042(5) 0.001(4) 0.005(4) 0.037(4)
C48 0.078(6) 0.067(5) 0.043(5) 0.004(4) 0.008(4) 0.042(5)
C49 0.072(6) 0.081(6) 0.035(4) 0.008(4) 0.006(4) 0.044(5)
C50 0.062(5) 0.062(5) 0.044(5) 0.012(4) 0.002(4) 0.036(4)
C51 0.055(5) 0.067(5) 0.050(5) 0.022(4) 0.006(4) 0.035(4)
C52 0.055(5) 0.064(5) 0.055(5) 0.014(4) 0.002(4) 0.038(4)
C53 0.061(5) 0.070(6) 0.065(6) 0.025(5) -0.002(5) 0.033(5)
C54 0.073(6) 0.063(5) 0.070(6) 0.019(5) 0.001(5) 0.034(5)
C55 0.071(6) 0.054(5) 0.058(5) 0.007(4) 0.000(4) 0.027(5)
C56 0.067(5) 0.056(5) 0.042(5) 0.003(4) -0.005(4) 0.036(4)
C57 0.061(5) 0.048(5) 0.047(5) -0.001(4) 0.004(4) 0.031(4)
C58 0.076(6) 0.054(5) 0.053(5) -0.004(4) -0.010(5) 0.030(5)
C59 0.063(5) 0.055(5) 0.063(6) 0.000(4) -0.018(4) 0.026(4)
C60 0.062(5) 0.039(4) 0.060(5) -0.001(4) 0.008(4) 0.021(4)
C61 0.059(5) 0.049(5) 0.051(5) -0.005(4) -0.004(4) 0.019(4)
C62 0.056(5) 0.059(5) 0.051(5) 0.002(4) -0.004(4) 0.027(4)
C63 0.089(7) 0.062(6) 0.100(8) 0.010(5) -0.006(6) 0.044(5)
C64 0.059(6) 0.080(6) 0.046(5) 0.022(4) 0.003(5) 0.040(5)
C65 0.070(7) 0.132(9) 0.064(7) 0.034(6) 0.000(6) 0.028(7)
C66 0.083(8) 0.147(10) 0.065(8) 0.050(7) 0.022(7) 0.027(8)
C67 0.087(8) 0.146(10) 0.061(7) 0.030(7) -0.003(7) 0.055(8)
C68 0.077(7) 0.105(8) 0.065(7) 0.004(6) -0.008(6) 0.045(7)
C69 0.067(6) 0.090(7) 0.051(6) 0.011(5) 0.009(5) 0.040(6)
C70 0.052(5) 0.038(4) 0.042(4) 0.003(3) 0.002(4) 0.023(4)
C71 0.055(5) 0.045(4) 0.050(5) -0.003(4) 0.006(4) 0.022(4)
C72 0.058(5) 0.044(4) 0.051(5) -0.003(4) 0.006(4) 0.022(4)
C73 0.052(5) 0.039(4) 0.049(5) 0.000(4) 0.002(4) 0.022(4)
C74 0.061(5) 0.046(4) 0.051(5) 0.003(4) -0.001(4) 0.032(4)
C75 0.055(5) 0.052(5) 0.055(5) 0.004(4) 0.000(4) 0.032(4)
C76 0.060(6) 0.069(6) 0.062(6) 0.014(4) 0.001(5) 0.026(5)
C77 0.059(6) 0.094(7) 0.069(7) 0.019(5) 0.016(5) 0.033(6)
C78 0.078(7) 0.090(7) 0.046(5) 0.006(5) 0.009(5) 0.045(6)
C79 0.056(5) 0.039(4) 0.058(5) 0.001(4) 0.000(4) 0.023(4)
C80 0.061(5) 0.039(5) 0.064(6) 0.000(4) -0.002(4) 0.023(4)
C81 0.064(6) 0.057(6) 0.063(6) -0.002(5) -0.010(5) 0.021(5)
C82 0.069(6) 0.052(5) 0.070(6) -0.019(5) -0.004(5) 0.012(5)
C83 0.071(6) 0.042(5) 0.082(7) -0.007(5) 0.001(5) 0.021(5)
C84 0.060(5) 0.045(5) 0.062(6) 0.007(4) -0.011(4) 0.023(4)
C85 0.058(5) 0.045(4) 0.046(5) 0.004(4) -0.004(4) 0.025(4)
C86 0.052(5) 0.043(4) 0.043(5) -0.002(4) -0.010(4) 0.025(4)
C87 0.059(5) 0.049(4) 0.042(5) -0.002(4) -0.009(4) 0.020(4)
C88 0.057(5) 0.054(5) 0.048(5) 0.003(4) -0.005(4) 0.025(4)
C89 0.046(5) 0.043(4) 0.057(5) 0.002(4) -0.009(4) 0.017(4)
C90 0.066(6) 0.060(5) 0.057(6) -0.004(4) -0.021(5) 0.024(5)
C91 0.060(5) 0.053(5) 0.049(5) 0.007(4) -0.010(4) 0.023(4)
C92 0.050(5) 0.086(6) 0.076(7) -0.006(5) 0.004(5) 0.023(5)
C93 0.179(15) 0.191(16) 0.095(11) -0.008(10) 0.028(10) -0.047(12)
C94 0.69(7) 0.32(3) 0.17(3) -0.01(3) 0.06(4) 0.24(4)

loop_
_atom_type_symbol
_atom_type_description
_atom_type_scat_dispersion_real
_atom_type_scat_dispersion_imag
_atom_type_scat_source
C C 0.0033 0.0016 'International Tables Vol C Tables 4.2.6.8 and 6.1.1.4'
H H 0.0000 0.0000 'International Tables Vol C Tables 4.2.6.8 and 6.1.1.4'
N N 0.0061 0.0033 'International Tables Vol C Tables 4.2.6.8 and 6.1.1.4'
O O 0.0106 0.0060 'International Tables Vol C Tables 4.2.6.8 and 6.1.1.4'
F F 0.0171 0.0103 'International Tables Vol C Tables 4.2.6.8 and 6.1.1.4'
Zn Zn 0.2839 1.4301 'International Tables Vol C Tables 4.2.6.8 and 6.1.1.4'

loop_
_geom_angle_atom_site_label_1
_geom_angle_atom_site_label_2
_geom_angle_atom_site_label_3
_geom_angle
N1 Zn1 N3 156.7(2)
N1 Zn1 N4 100.5(2)
N3 Zn1 N4 88.2(2)
N1 Zn1 N2 88.6(2)
N3 Zn1 N2 111.6(2)
N4 Zn1 N2 98.6(2)
N1 Zn1 O3 94.6(2)
N3 Zn1 O3 73.6(2)
N4 Zn1 O3 160.95(19)
N2 Zn1 O3 93.4(2)
N1 Zn1 O1 71.7(2)
N3 Zn1 O1 86.8(2)
N4 Zn1 O1 90.3(2)
N2 Zn1 O1 159.6(2)
O3 Zn1 O1 83.27(17)
N5 Zn2 N7 157.2(2)
N5 Zn2 N8 111.7(2)
N7 Zn2 N8 87.7(2)
N5 Zn2 N6 88.5(2)
N7 Zn2 N6 101.9(2)
N8 Zn2 N6 95.6(2)
N5 Zn2 O5 73.4(2)
N7 Zn2 O5 96.80(19)
N8 Zn2 O5 86.5(2)
N6 Zn2 O5 161.2(2)
N5 Zn2 O7 86.6(2)
N7 Zn2 O7 72.0(2)
N8 Zn2 O7 157.6(2)
N6 Zn2 O7 97.8(2)
O5 Zn2 O7 86.56(18)
C1 N1 C4 106.7(6)
C1 N1 Zn1 123.4(4)
C4 N1 Zn1 129.4(5)
C9 N2 C6 106.2(6)
C9 N2 Zn1 128.3(5)
C6 N2 Zn1 125.3(5)
C24 N3 C27 109.2(6)
C24 N3 Zn1 120.4(5)
C27 N3 Zn1 130.0(5)
C32 N4 C29 105.3(7)
C32 N4 Zn1 128.4(5)
C29 N4 Zn1 126.3(5)
C47 N5 C50 107.8(6)
C47 N5 Zn2 121.7(5)
C50 N5 Zn2 130.5(5)
C55 N6 C52 105.2(6)
C55 N6 Zn2 128.0(5)
C52 N6 Zn2 126.6(5)
C70 N7 C73 106.6(6)
C70 N7 Zn2 122.7(5)
C73 N7 Zn2 129.5(5)
C78 N8 C75 104.9(7)
C78 N8 Zn2 128.4(6)
C75 N8 Zn2 126.3(5)
C10 O1 Zn1 110.4(4)
C14 O2 C17 119.9(6)
C33 O3 Zn1 111.5(5)
C37 O4 C40 119.0(7)
C56 O5 Zn2 110.8(5)
C60 O6 C63 117.6(6)
C85 O7 Zn2 110.8(5)
C89 O8 C92 117.3(6)
C93 O9 H9 109.5
C94 O10 H10 109.5
N1 C1 C2 110.0(6)
N1 C1 C10 116.9(6)
C2 C1 C10 132.9(7)
C3 C2 C1 107.1(7)
C3 C2 H2 126.5
C1 C2 H2 126.5
C2 C3 C4 107.7(6)
C2 C3 H3 126.2
C4 C3 H3 126.2
N1 C4 C3 108.6(6)
N1 C4 C5 122.9(7)
C3 C4 C5 128.5(6)
C6 C5 C4 127.6(6)
C6 C5 C18 117.7(7)
C4 C5 C18 114.6(7)
C5 C6 N2 124.8(7)
C5 C6 C7 127.7(7)
N2 C6 C7 107.6(7)
C8 C7 C6 107.9(7)
C8 C7 H7 126.1
C6 C7 H7 126.1
C7 C8 C9 104.8(8)
C7 C8 H8 127.6
C9 C8 H8 127.6
N2 C9 C8 113.6(7)
N2 C9 H9A 123.2
C8 C9 H9A 123.2
O1 C10 C1 117.3(7)
O1 C10 C11 120.2(6)
C1 C10 C11 122.5(7)
C16 C11 C12 118.7(7)
C16 C11 C10 117.2(7)
C12 C11 C10 124.0(7)
C13 C12 C11 120.9(7)
C13 C12 H12 119.5
C11 C12 H12 119.5
C12 C13 C14 120.4(7)
C12 C13 H13 119.8
C14 C13 H13 119.8
O2 C14 C13 125.5(7)
O2 C14 C15 115.9(7)
C13 C14 C15 118.6(7)
C16 C15 C14 119.9(8)
C16 C15 H15 120.0
C14 C15 H15 120.0
C11 C16 C15 121.4(8)
C11 C16 H16 119.3
C15 C16 H16 119.3
O2 C17 H17A 109.5
O2 C17 H17B 109.5
H17A C17 H17B 109.5
O2 C17 H17C 109.5
H17A C17 H17C 109.5
H17B C17 H17C 109.5
C23 C18 C19 118.1(8)
C23 C18 C5 121.3(8)
C19 C18 C5 120.6(8)
F1 C19 C18 120.2(7)
F1 C19 C20 119.5(9)
C18 C19 C20 120.3(10)
F2 C20 C21 123.1(9)
F2 C20 C19 117.7(11)
C21 C20 C19 119.2(10)
C22 C21 C20 122.7(9)
C22 C21 F3 119.7(11)
C20 C21 F3 117.6(11)
F4 C22 C21 121.7(10)
F4 C22 C23 121.1(10)
C21 C22 C23 117.2(10)
F5 C23 C18 120.7(7)
F5 C23 C22 116.8(9)
C18 C23 C22 122.5(9)
N3 C24 C25 108.9(6)
N3 C24 C33 115.7(6)
C25 C24 C33 135.3(7)
C26 C25 C24 106.7(7)
C26 C25 H25 126.7
C24 C25 H25 126.7
C25 C26 C27 107.4(7)
C25 C26 H26 126.3
C27 C26 H26 126.3
N3 C27 C28 124.4(6)
N3 C27 C26 107.8(7)
C28 C27 C26 127.7(7)
C29 C28 C27 125.9(7)
C29 C28 C41 116.6(7)
C27 C28 C41 117.5(7)
C28 C29 N4 125.2(7)
C28 C29 C30 126.6(7)
N4 C29 C30 108.2(7)
C31 C30 C29 107.7(8)
C31 C30 H30 126.1
C29 C30 H30 126.1
C30 C31 C32 105.3(8)
C30 C31 H31 127.3
C32 C31 H31 127.3
N4 C32 C31 113.4(7)
N4 C32 H32 123.3
C31 C32 H32 123.3
O3 C33 C24 118.2(7)
O3 C33 C34 118.4(7)
C24 C33 C34 123.4(6)
C39 C34 C35 117.7(7)
C39 C34 C33 119.1(6)
C35 C34 C33 123.2(7)
C36 C35 C34 121.0(7)
C36 C35 H35 119.5
C34 C35 H35 119.5
C35 C36 C37 120.4(7)
C35 C36 H36 119.8
C37 C36 H36 119.8
O4 C37 C36 124.6(7)
O4 C37 C38 115.2(7)
C36 C37 C38 120.2(7)
C39 C38 C37 119.0(7)
C39 C38 H38 120.5
C37 C38 H38 120.5
C38 C39 C34 121.8(7)
C38 C39 H39 119.1
C34 C39 H39 119.1
O4 C40 H40A 109.5
O4 C40 H40B 109.5
H40A C40 H40B 109.5
O4 C40 H40C 109.5
H40A C40 H40C 109.5
H40B C40 H40C 109.5
C46 C41 C42 117.2(9)
C46 C41 C28 121.8(9)
C42 C41 C28 120.9(8)
F6 C42 C43 118.3(10)
F6 C42 C41 120.1(8)
C43 C42 C41 121.6(10)
C44 C43 F7 122.7(11)
C44 C43 C42 118.5(12)
F7 C43 C42 118.8(11)
C43 C44 C45 123.1(11)
C43 C44 F8 118.3(14)
C45 C44 F8 118.6(13)
F9 C45 C44 121.7(12)
F9 C45 C46 119.2(13)
C44 C45 C46 119.1(11)
F10 C46 C41 119.3(9)
F10 C46 C45 120.1(11)
C41 C46 C45 120.6(11)
N5 C47 C48 109.9(6)
N5 C47 C56 115.8(6)
C48 C47 C56 134.2(7)
C49 C48 C47 106.7(7)
C49 C48 H48 126.7
C47 C48 H48 126.7
C48 C49 C50 108.6(7)
C48 C49 H49 125.7
C50 C49 H49 125.7
N5 C50 C51 122.9(7)
N5 C50 C49 107.0(6)
C51 C50 C49 130.1(7)
C52 C51 C50 128.5(7)
C52 C51 C64 117.2(7)
C50 C51 C64 114.2(7)
C51 C52 N6 122.8(7)
C51 C52 C53 128.7(8)
N6 C52 C53 108.5(7)
C54 C53 C52 107.7(7)
C54 C53 H53 126.1
C52 C53 H53 126.1
C53 C54 C55 105.6(7)
C53 C54 H54 127.2
C55 C54 H54 127.2
N6 C55 C54 113.0(7)
N6 C55 H55 123.5
C54 C55 H55 123.5
O5 C56 C47 117.9(6)
O5 C56 C57 119.1(7)
C47 C56 C57 122.9(7)
C62 C57 C58 116.9(7)
C62 C57 C56 124.5(7)
C58 C57 C56 118.4(7)
C59 C58 C57 122.0(7)
C59 C58 H58 119.0
C57 C58 H58 119.0
C58 C59 C60 119.7(7)
C58 C59 H59 120.2
C60 C59 H59 120.2
O6 C60 C59 124.9(8)
O6 C60 C61 115.2(7)
C59 C60 C61 119.9(7)
C62 C61 C60 118.7(7)
C62 C61 H61 120.7
C60 C61 H61 120.7
C61 C62 C57 122.8(7)
C61 C62 H62 118.6
C57 C62 H62 118.6
O6 C63 H63A 109.5
O6 C63 H63B 109.5
H63A C63 H63B 109.5
O6 C63 H63C 109.5
H63A C63 H63C 109.5
H63B C63 H63C 109.5
C69 C64 C65 115.8(8)
C69 C64 C51 122.9(8)
C65 C64 C51 121.3(8)
C64 C65 F11 121.2(9)
C64 C65 C66 122.0(10)
F11 C65 C66 116.6(9)
C67 C66 F12 122.2(11)
C67 C66 C65 119.2(10)
F12 C66 C65 118.5(11)
C68 C67 C66 119.9(10)
C68 C67 F13 121.7(11)
C66 C67 F13 118.4(11)
C67 C68 F14 118.1(10)
C67 C68 C69 119.8(10)
F14 C68 C69 122.1(10)
F15 C69 C64 119.8(8)
F15 C69 C68 116.9(9)
C64 C69 C68 123.2(9)
N7 C70 C71 109.6(6)
N7 C70 C85 116.5(6)
C71 C70 C85 133.7(7)
C72 C71 C70 107.2(7)
C72 C71 H71 126.4
C70 C71 H71 126.4
C71 C72 C73 107.5(7)
C71 C72 H72 126.3
C73 C72 H72 126.3
N7 C73 C74 121.8(7)
N7 C73 C72 109.1(6)
C74 C73 C72 129.0(7)
C75 C74 C73 127.3(7)
C75 C74 C79 116.5(7)
C73 C74 C79 116.1(6)
N8 C75 C74 123.9(7)
N8 C75 C76 109.2(7)
C74 C75 C76 126.9(8)
C77 C76 C75 106.4(8)
C77 C76 H76 126.8
C75 C76 H76 126.8
C76 C77 C78 105.1(8)
C76 C77 H77 127.5
C78 C77 H77 127.5
N8 C78 C77 114.4(8)
N8 C78 H78 122.8
C77 C78 H78 122.8
C80 C79 C84 117.2(7)
C80 C79 C74 122.0(6)
C84 C79 C74 120.8(7)
F16 C80 C81 118.2(7)
F16 C80 C79 119.1(7)
C81 C80 C79 122.6(7)
F17 C81 C80 121.3(7)
F17 C81 C82 119.6(8)
C80 C81 C82 119.1(8)
F18 C82 C83 120.8(8)
F18 C82 C81 119.4(9)
C83 C82 C81 119.8(8)
F19 C83 C82 120.0(8)
F19 C83 C84 119.7(8)
C82 C83 C84 120.3(7)
F20 C84 C83 119.5(7)
F20 C84 C79 119.6(7)
C83 C84 C79 120.9(8)
O7 C85 C86 120.7(7)
O7 C85 C70 117.2(7)
C86 C85 C70 122.1(7)
C87 C86 C91 116.8(7)
C87 C86 C85 123.5(7)
C91 C86 C85 119.5(7)
C86 C87 C88 123.0(7)
C86 C87 H87 118.5
C88 C87 H87 118.5
C89 C88 C87 118.7(7)
C89 C88 H88 120.6
C87 C88 H88 120.6
O8 C89 C88 125.0(7)
O8 C89 C90 115.7(7)
C88 C89 C90 119.2(7)
C91 C90 C89 120.6(8)
C91 C90 H90 119.7
C89 C90 H90 119.7
C90 C91 C86 121.6(7)
C90 C91 H91 119.2
C86 C91 H91 119.2
O8 C92 H92A 109.5
O8 C92 H92B 109.5
H92A C92 H92B 109.5
O8 C92 H92C 109.5
H92A C92 H92C 109.5
H92B C92 H92C 109.5
O9 C93 H93A 109.5
O9 C93 H93B 109.5
H93A C93 H93B 109.5
O9 C93 H93C 109.5
H93A C93 H93C 109.5
H93B C93 H93C 109.5
O10 C94 H94A 109.5
O10 C94 H94B 109.5
H94A C94 H94B 109.5
O10 C94 H94C 109.5
H94A C94 H94C 109.5
H94B C94 H94C 109.5

loop_
_geom_bond_atom_site_label_1
_geom_bond_atom_site_label_2
_geom_bond_distance
Zn1 N1 1.999(5)
Zn1 N3 2.005(5)
Zn1 N4 2.070(6)
Zn1 N2 2.096(6)
Zn1 O3 2.339(5)
Zn1 O1 2.486(5)
Zn2 N5 1.977(6)
Zn2 N7 2.001(6)
Zn2 N8 2.073(7)
Zn2 N6 2.093(6)
Zn2 O5 2.379(5)
Zn2 O7 2.462(5)
F1 C19 1.324(10)
F2 C20 1.336(11)
F3 C21 1.362(10)
F4 C22 1.307(11)
F5 C23 1.336(10)
F6 C42 1.316(10)
F7 C43 1.348(12)
F8 C44 1.374(11)
F9 C45 1.313(11)
F10 C46 1.320(11)
F11 C65 1.344(11)
F12 C66 1.350(11)
F13 C67 1.345(10)
F14 C68 1.330(10)
F15 C69 1.330(9)
F16 C80 1.342(7)
F17 C81 1.333(9)
F18 C82 1.337(9)
F19 C83 1.342(8)
F20 C84 1.326(8)
N1 C1 1.355(8)
N1 C4 1.376(8)
N2 C9 1.306(9)
N2 C6 1.405(8)
N3 C24 1.345(8)
N3 C27 1.360(8)
N4 C32 1.314(9)
N4 C29 1.401(9)
N5 C47 1.352(8)
N5 C50 1.372(8)
N6 C55 1.316(8)
N6 C52 1.405(9)
N7 C70 1.360(8)
N7 C73 1.369(8)
N8 C78 1.308(9)
N8 C75 1.375(9)
O1 C10 1.245(7)
O2 C14 1.354(8)
O2 C17 1.391(9)
O3 C33 1.233(7)
O4 C37 1.354(8)
O4 C40 1.389(9)
O5 C56 1.239(8)
O6 C60 1.364(8)
O6 C63 1.431(9)
O7 C85 1.240(8)
O8 C89 1.356(8)
O8 C92 1.408(9)
O9 C93 1.470(15)
O9 H9 0.8200
O10 C94 1.40(3)
O10 H10 0.8200
C1 C2 1.403(9)
C1 C10 1.467(9)
C2 C3 1.350(9)
C2 H2 0.9300
C3 C4 1.411(9)
C3 H3 0.9300
C4 C5 1.421(10)
C5 C6 1.352(9)
C5 C18 1.497(9)
C6 C7 1.447(10)
C7 C8 1.358(10)
C7 H7 0.9300
C8 C9 1.430(11)
C8 H8 0.9300
C9 H9A 0.9300
C10 C11 1.468(10)
C11 C16 1.353(9)
C11 C12 1.372(9)
C12 C13 1.370(10)
C12 H12 0.9300
C13 C14 1.370(9)
C13 H13 0.9300
C14 C15 1.387(10)
C15 C16 1.372(10)
C15 H15 0.9300
C16 H16 0.9300
C17 H17A 0.9600
C17 H17B 0.9600
C17 H17C 0.9600
C18 C23 1.352(11)
C18 C19 1.358(11)
C19 C20 1.397(12)
C20 C21 1.339(13)
C21 C22 1.336(13)
C22 C23 1.398(12)
C24 C25 1.415(9)
C24 C33 1.442(9)
C25 C26 1.375(10)
C25 H25 0.9300
C26 C27 1.421(9)
C26 H26 0.9300
C27 C28 1.394(10)
C28 C29 1.372(10)
C28 C41 1.495(10)
C29 C30 1.435(10)
C30 C31 1.347(10)
C30 H30 0.9300
C31 C32 1.417(11)
C31 H31 0.9300
C32 H32 0.9300
C33 C34 1.480(10)
C34 C39 1.378(9)
C34 C35 1.389(9)
C35 C36 1.359(10)
C35 H35 0.9300
C36 C37 1.368(10)
C36 H36 0.9300
C37 C38 1.380(10)
C38 C39 1.370(9)
C38 H38 0.9300
C39 H39 0.9300
C40 H40A 0.9600
C40 H40B 0.9600
C40 H40C 0.9600
C41 C46 1.368(12)
C41 C42 1.392(12)
C42 C43 1.389(12)
C43 C44 1.324(15)
C44 C45 1.337(14)
C45 C46 1.404(14)
C47 C48 1.402(9)
C47 C56 1.452(9)
C48 C49 1.344(9)
C48 H48 0.9300
C49 C50 1.425(10)
C49 H49 0.9300
C50 C51 1.407(9)
C51 C52 1.366(10)
C51 C64 1.508(10)
C52 C53 1.422(9)
C53 C54 1.350(11)
C53 H53 0.9300
C54 C55 1.416(10)
C54 H54 0.9300
C55 H55 0.9300
C56 C57 1.467(9)
C57 C62 1.373(10)
C57 C58 1.390(10)
C58 C59 1.365(9)
C58 H58 0.9300
C59 C60 1.375(10)
C59 H59 0.9300
C60 C61 1.395(10)
C61 C62 1.368(9)
C61 H61 0.9300
C62 H62 0.9300
C63 H63A 0.9600
C63 H63B 0.9600
C63 H63C 0.9600
C64 C69 1.341(11)
C64 C65 1.342(11)
C65 C66 1.403(13)
C66 C67 1.336(14)
C67 C68 1.320(13)
C68 C69 1.377(12)
C70 C71 1.420(9)
C70 C85 1.465(10)
C71 C72 1.340(9)
C71 H71 0.9300
C72 C73 1.422(9)
C72 H72 0.9300
C73 C74 1.410(10)
C74 C75 1.390(9)
C74 C79 1.501(10)
C75 C76 1.442(10)
C76 C77 1.357(11)
C76 H76 0.9300
C77 C78 1.400(11)
C77 H77 0.9300
C78 H78 0.9300
C79 C80 1.366(10)
C79 C84 1.376(9)
C80 C81 1.355(10)
C81 C82 1.368(11)
C82 C83 1.356(11)
C83 C84 1.366(11)
C85 C86 1.450(10)
C86 C87 1.383(9)
C86 C91 1.384(9)
C87 C88 1.391(9)
C87 H87 0.9300
C88 C89 1.372(10)
C88 H88 0.9300
C89 C90 1.404(10)
C90 C91 1.365(10)
C90 H90 0.9300
C91 H91 0.9300
C92 H92A 0.9600
C92 H92B 0.9600
C92 H92C 0.9600
C93 H93A 0.9600
C93 H93B 0.9600
C93 H93C 0.9600
C94 H94A 0.9600
C94 H94B 0.9600
C94 H94C 0.9600

loop_
_geom_torsion_atom_site_label_1
_geom_torsion_atom_site_label_2
_geom_torsion_atom_site_label_3
_geom_torsion_atom_site_label_4
_geom_torsion
N3 Zn1 N1 C1 25.9(9)
N4 Zn1 N1 C1 -84.4(5)
N2 Zn1 N1 C1 177.1(5)
O3 Zn1 N1 C1 83.9(5)
O1 Zn1 N1 C1 2.5(5)
N3 Zn1 N1 C4 -164.1(6)
N4 Zn1 N1 C4 85.6(6)
N2 Zn1 N1 C4 -12.9(6)
O3 Zn1 N1 C4 -106.1(6)
O1 Zn1 N1 C4 172.5(6)
N1 Zn1 N2 C9 -176.2(7)
N3 Zn1 N2 C9 -8.0(8)
N4 Zn1 N2 C9 83.5(7)
O3 Zn1 N2 C9 -81.7(7)
O1 Zn1 N2 C9 -161.4(6)
N1 Zn1 N2 C6 10.6(6)
N3 Zn1 N2 C6 178.8(6)
N4 Zn1 N2 C6 -89.7(6)
O3 Zn1 N2 C6 105.1(6)
O1 Zn1 N2 C6 25.4(10)
N1 Zn1 N3 C24 62.3(9)
N4 Zn1 N3 C24 174.9(5)
N2 Zn1 N3 C24 -86.5(6)
O3 Zn1 N3 C24 0.5(5)
O1 Zn1 N3 C24 84.5(5)
N1 Zn1 N3 C27 -109.8(8)
N4 Zn1 N3 C27 2.9(6)
N2 Zn1 N3 C27 101.4(6)
O3 Zn1 N3 C27 -171.5(6)
O1 Zn1 N3 C27 -87.6(6)
N1 Zn1 N4 C32 -20.0(7)
N3 Zn1 N4 C32 -178.2(7)
N2 Zn1 N4 C32 70.2(7)
O3 Zn1 N4 C32 -161.4(6)
O1 Zn1 N4 C32 -91.4(7)
N1 Zn1 N4 C29 157.5(6)
N3 Zn1 N4 C29 -0.7(6)
N2 Zn1 N4 C29 -112.3(6)
O3 Zn1 N4 C29 16.1(11)
O1 Zn1 N4 C29 86.1(6)
N7 Zn2 N5 C47 62.9(9)
N8 Zn2 N5 C47 -83.6(6)
N6 Zn2 N5 C47 -179.0(6)
O5 Zn2 N5 C47 -4.3(5)
O7 Zn2 N5 C47 83.1(6)
N7 Zn2 N5 C50 -113.8(7)
N8 Zn2 N5 C50 99.7(7)
N6 Zn2 N5 C50 4.3(7)
O5 Zn2 N5 C50 179.0(7)
O7 Zn2 N5 C50 -93.6(6)
N5 Zn2 N6 C55 -179.7(7)
N7 Zn2 N6 C55 -20.2(7)
N8 Zn2 N6 C55 68.7(7)
O5 Zn2 N6 C55 164.4(6)
O7 Zn2 N6 C55 -93.3(7)
N5 Zn2 N6 C52 -5.3(6)
N7 Zn2 N6 C52 154.2(6)
N8 Zn2 N6 C52 -116.9(6)
O5 Zn2 N6 C52 -21.1(11)
O7 Zn2 N6 C52 81.1(6)
N5 Zn2 N7 C70 25.2(9)
N8 Zn2 N7 C70 174.4(5)
N6 Zn2 N7 C70 -90.4(5)
O5 Zn2 N7 C70 88.1(5)
O7 Zn2 N7 C70 4.0(5)
N5 Zn2 N7 C73 -169.4(6)
N8 Zn2 N7 C73 -20.3(6)
N6 Zn2 N7 C73 75.0(6)
O5 Zn2 N7 C73 -106.5(6)
O7 Zn2 N7 C73 169.3(6)
N5 Zn2 N8 C78 -4.5(7)
N7 Zn2 N8 C78 -172.1(7)
N6 Zn2 N8 C78 86.1(7)
O5 Zn2 N8 C78 -75.1(6)
O7 Zn2 N8 C78 -147.4(6)
N5 Zn2 N8 C75 -176.2(5)
N7 Zn2 N8 C75 16.1(6)
N6 Zn2 N8 C75 -85.6(6)
O5 Zn2 N8 C75 113.1(6)
O7 Zn2 N8 C75 40.8(9)
N1 Zn1 O1 C10 1.0(5)
N3 Zn1 O1 C10 -170.0(5)
N4 Zn1 O1 C10 101.9(5)
N2 Zn1 O1 C10 -14.6(9)
O3 Zn1 O1 C10 -96.1(5)
N1 Zn1 O3 C33 -164.8(5)
N3 Zn1 O3 C33 -5.2(5)
N4 Zn1 O3 C33 -22.7(9)
N2 Zn1 O3 C33 106.4(5)
O1 Zn1 O3 C33 -93.8(5)
N5 Zn2 O5 C56 5.1(5)
N7 Zn2 O5 C56 -153.7(6)
N8 Zn2 O5 C56 119.0(6)
N6 Zn2 O5 C56 21.7(10)
O7 Zn2 O5 C56 -82.4(5)
N5 Zn2 O7 C85 -170.1(5)
N7 Zn2 O7 C85 1.8(4)
N8 Zn2 O7 C85 -24.3(8)
N6 Zn2 O7 C85 101.9(5)
O5 Zn2 O7 C85 -96.5(5)
C4 N1 C1 C2 -1.5(8)
Zn1 N1 C1 C2 170.5(5)
C4 N1 C1 C10 -177.4(6)
Zn1 N1 C1 C10 -5.4(8)
N1 C1 C2 C3 0.8(8)
C10 C1 C2 C3 175.9(7)
C1 C2 C3 C4 0.1(8)
C1 N1 C4 C3 1.5(8)
Zn1 N1 C4 C3 -169.8(5)
C1 N1 C4 C5 -179.2(6)
Zn1 N1 C4 C5 9.5(10)
C2 C3 C4 N1 -1.1(8)
C2 C3 C4 C5 179.7(7)
N1 C4 C5 C6 1.4(12)
C3 C4 C5 C6 -179.4(8)
N1 C4 C5 C18 -179.9(7)
C3 C4 C5 C18 -0.7(11)
C4 C5 C6 N2 -3.2(13)
C18 C5 C6 N2 178.2(7)
C4 C5 C6 C7 177.1(8)
C18 C5 C6 C7 -1.5(12)
C9 N2 C6 C5 -179.8(8)
Zn1 N2 C6 C5 -5.3(11)
C9 N2 C6 C7 -0.1(9)
Zn1 N2 C6 C7 174.4(5)
C5 C6 C7 C8 -179.1(8)
N2 C6 C7 C8 1.2(9)
C6 C7 C8 C9 -1.7(10)
C6 N2 C9 C8 -1.1(9)
Zn1 N2 C9 C8 -175.3(6)
C7 C8 C9 N2 1.8(11)
Zn1 O1 C10 C1 -3.8(8)
Zn1 O1 C10 C11 175.4(5)
N1 C1 C10 O1 6.1(10)
C2 C1 C10 O1 -168.7(7)
N1 C1 C10 C11 -173.1(6)
C2 C1 C10 C11 12.1(12)
O1 C10 C11 C16 29.4(11)
C1 C10 C11 C16 -151.4(7)
O1 C10 C11 C12 -146.9(7)
C1 C10 C11 C12 32.3(11)
C16 C11 C12 C13 -0.9(11)
C10 C11 C12 C13 175.3(7)
C11 C12 C13 C14 1.0(12)
C17 O2 C14 C13 -6.4(12)
C17 O2 C14 C15 174.2(8)
C12 C13 C14 O2 -178.9(8)
C12 C13 C14 C15 0.4(12)
O2 C14 C15 C16 177.6(8)
C13 C14 C15 C16 -1.8(13)
C12 C11 C16 C15 -0.5(12)
C10 C11 C16 C15 -177.0(8)
C14 C15 C16 C11 1.9(13)
C6 C5 C18 C23 85.8(10)
C4 C5 C18 C23 -93.0(9)
C6 C5 C18 C19 -96.4(10)
C4 C5 C18 C19 84.8(9)
C23 C18 C19 F1 -178.9(8)
C5 C18 C19 F1 3.2(13)
C23 C18 C19 C20 1.0(13)
C5 C18 C19 C20 -176.9(8)
F1 C19 C20 F2 -2.2(13)
C18 C19 C20 F2 177.9(8)
F1 C19 C20 C21 179.3(9)
C18 C19 C20 C21 -0.6(14)
F2 C20 C21 C22 -177.4(9)
C19 C20 C21 C22 1.0(17)
F2 C20 C21 F3 1.1(15)
C19 C20 C21 F3 179.5(8)
C20 C21 C22 F4 -179.2(10)
F3 C21 C22 F4 2.3(16)
C20 C21 C22 C23 -1.7(16)
F3 C21 C22 C23 179.8(8)
C19 C18 C23 F5 -178.8(8)
C5 C18 C23 F5 -0.9(13)
C19 C18 C23 C22 -1.8(13)
C5 C18 C23 C22 176.0(8)
F4 C22 C23 F5 -3.3(14)
C21 C22 C23 F5 179.2(9)
F4 C22 C23 C18 179.7(9)
C21 C22 C23 C18 2.1(15)
C27 N3 C24 C25 0.9(8)
Zn1 N3 C24 C25 -172.7(5)
C27 N3 C24 C33 177.2(6)
Zn1 N3 C24 C33 3.6(8)
N3 C24 C25 C26 -0.7(8)
C33 C24 C25 C26 -176.0(8)
C24 C25 C26 C27 0.3(9)
C24 N3 C27 C28 -177.3(7)
Zn1 N3 C27 C28 -4.6(11)
C24 N3 C27 C26 -0.7(8)
Zn1 N3 C27 C26 172.0(5)
C25 C26 C27 N3 0.2(9)
C25 C26 C27 C28 176.7(7)
N3 C27 C28 C29 3.4(13)
C26 C27 C28 C29 -172.5(8)
N3 C27 C28 C41 -177.6(7)
C26 C27 C28 C41 6.5(12)
C27 C28 C29 N4 -1.1(13)
C41 C28 C29 N4 179.8(7)
C27 C28 C29 C30 177.9(8)
C41 C28 C29 C30 -1.1(13)
C32 N4 C29 C28 178.1(8)
Zn1 N4 C29 C28 0.1(11)
C32 N4 C29 C30 -1.1(9)
Zn1 N4 C29 C30 -179.1(5)
C28 C29 C30 C31 -177.6(8)
N4 C29 C30 C31 1.5(10)
C29 C30 C31 C32 -1.3(10)
C29 N4 C32 C31 0.3(9)
Zn1 N4 C32 C31 178.2(5)
C30 C31 C32 N4 0.7(10)
Zn1 O3 C33 C24 8.8(8)
Zn1 O3 C33 C34 -170.3(5)
N3 C24 C33 O3 -8.8(10)
C25 C24 C33 O3 166.2(8)
N3 C24 C33 C34 170.2(6)
C25 C24 C33 C34 -14.7(13)
O3 C33 C34 C39 -20.4(10)
C24 C33 C34 C39 160.6(7)
O3 C33 C34 C35 157.4(7)
C24 C33 C34 C35 -21.6(11)
C39 C34 C35 C36 1.2(11)
C33 C34 C35 C36 -176.6(7)
C34 C35 C36 C37 -0.6(12)
C40 O4 C37 C36 1.1(11)
C40 O4 C37 C38 180.0(7)
C35 C36 C37 O4 178.7(7)
C35 C36 C37 C38 -0.1(11)
O4 C37 C38 C39 -178.8(6)
C36 C37 C38 C39 0.1(11)
C37 C38 C39 C34 0.5(11)
C35 C34 C39 C38 -1.2(10)
C33 C34 C39 C38 176.8(6)
C29 C28 C41 C46 -73.6(11)
C27 C28 C41 C46 107.2(10)
C29 C28 C41 C42 104.6(9)
C27 C28 C41 C42 -74.6(10)
C46 C41 C42 F6 178.7(8)
C28 C41 C42 F6 0.5(12)
C46 C41 C42 C43 -0.4(13)
C28 C41 C42 C43 -178.7(8)
F6 C42 C43 C44 -177.7(9)
C41 C42 C43 C44 1.4(14)
F6 C42 C43 F7 0.2(13)
C41 C42 C43 F7 179.4(8)
F7 C43 C44 C45 -179.9(9)
C42 C43 C44 C45 -2.1(16)
F7 C43 C44 F8 0.8(15)
C42 C43 C44 F8 178.7(8)
C43 C44 C45 F9 179.3(10)
F8 C44 C45 F9 -1.4(16)
C43 C44 C45 C46 1.6(17)
F8 C44 C45 C46 -179.1(8)
C42 C41 C46 F10 179.4(8)
C28 C41 C46 F10 -2.4(13)
C42 C41 C46 C45 0.0(13)
C28 C41 C46 C45 178.2(8)
F9 C45 C46 F10 2.3(14)
C44 C45 C46 F10 -179.9(9)
F9 C45 C46 C41 -178.3(9)
C44 C45 C46 C41 -0.5(15)
C50 N5 C47 C48 -1.6(9)
Zn2 N5 C47 C48 -179.0(5)
C50 N5 C47 C56 -179.4(6)
Zn2 N5 C47 C56 3.3(9)
N5 C47 C48 C49 1.4(9)
C56 C47 C48 C49 178.6(8)
C47 C48 C49 C50 -0.7(9)
C47 N5 C50 C51 179.7(7)
Zn2 N5 C50 C51 -3.2(11)
C47 N5 C50 C49 1.2(8)
Zn2 N5 C50 C49 178.3(5)
C48 C49 C50 N5 -0.3(9)
C48 C49 C50 C51 -178.7(8)
N5 C50 C51 C52 1.4(13)
C49 C50 C51 C52 179.5(8)
N5 C50 C51 C64 178.4(7)
C49 C50 C51 C64 -3.5(12)
C50 C51 C52 N6 -2.7(13)
C64 C51 C52 N6 -179.6(7)
C50 C51 C52 C53 180.0(8)
C64 C51 C52 C53 3.1(13)
C55 N6 C52 C51 -179.1(7)
Zn2 N6 C52 C51 5.4(11)
C55 N6 C52 C53 -1.3(8)
Zn2 N6 C52 C53 -176.8(5)
C51 C52 C53 C54 178.4(8)
N6 C52 C53 C54 0.7(9)
C52 C53 C54 C55 0.1(9)
C52 N6 C55 C54 1.5(9)
Zn2 N6 C55 C54 176.8(5)
C53 C54 C55 N6 -1.0(10)
Zn2 O5 C56 C47 -5.1(9)
Zn2 O5 C56 C57 175.3(5)
N5 C47 C56 O5 2.1(11)
C48 C47 C56 O5 -174.9(8)
N5 C47 C56 C57 -178.4(7)
C48 C47 C56 C57 4.6(14)
O5 C56 C57 C62 -147.9(8)
C47 C56 C57 C62 32.6(12)
O5 C56 C57 C58 28.3(11)
C47 C56 C57 C58 -151.3(7)
C62 C57 C58 C59 -1.9(11)
C56 C57 C58 C59 -178.4(7)
C57 C58 C59 C60 1.3(12)
C63 O6 C60 C59 -2.4(11)
C63 O6 C60 C61 176.1(7)
C58 C59 C60 O6 178.9(7)
C58 C59 C60 C61 0.4(12)
O6 C60 C61 C62 179.9(6)
C59 C60 C61 C62 -1.6(11)
C60 C61 C62 C57 1.0(11)
C58 C57 C62 C61 0.7(11)
C56 C57 C62 C61 176.9(7)
C52 C51 C64 C69 100.5(10)
C50 C51 C64 C69 -76.9(10)
C52 C51 C64 C65 -80.2(10)
C50 C51 C64 C65 102.5(10)
C69 C64 C65 F11 -174.8(9)
C51 C64 C65 F11 5.8(15)
C69 C64 C65 C66 0.2(15)
C51 C64 C65 C66 -179.2(9)
C64 C65 C66 C67 2.1(18)
F11 C65 C66 C67 177.3(11)
C64 C65 C66 F12 -178.8(10)
F11 C65 C66 F12 -3.5(17)
F12 C66 C67 C68 178.0(11)
C65 C66 C67 C68 -2.9(18)
F12 C66 C67 F13 1.0(19)
C65 C66 C67 F13 -179.9(10)
C66 C67 C68 F14 -176.7(10)
F13 C67 C68 F14 0.2(16)
C66 C67 C68 C69 1.5(17)
F13 C67 C68 C69 178.4(9)
C65 C64 C69 F15 178.8(8)
C51 C64 C69 F15 -1.7(13)
C65 C64 C69 C68 -1.7(14)
C51 C64 C69 C68 177.7(8)
C67 C68 C69 F15 -179.7(9)
F14 C68 C69 F15 -1.5(13)
C67 C68 C69 C64 0.9(15)
F14 C68 C69 C64 179.0(8)
C73 N7 C70 C71 -1.0(7)
Zn2 N7 C70 C71 167.3(4)
C73 N7 C70 C85 -177.2(6)
Zn2 N7 C70 C85 -8.9(8)
N7 C70 C71 C72 0.7(8)
C85 C70 C71 C72 176.0(7)
C70 C71 C72 C73 -0.1(8)
C70 N7 C73 C74 -177.2(6)
Zn2 N7 C73 C74 15.6(9)
C70 N7 C73 C72 0.9(7)
Zn2 N7 C73 C72 -166.3(4)
C71 C72 C73 N7 -0.5(8)
C71 C72 C73 C74 177.4(7)
N7 C73 C74 C75 1.3(11)
C72 C73 C74 C75 -176.4(7)
N7 C73 C74 C79 179.4(6)
C72 C73 C74 C79 1.7(11)
C78 N8 C75 C74 178.8(7)
Zn2 N8 C75 C74 -7.9(10)
C78 N8 C75 C76 -0.6(8)
Zn2 N8 C75 C76 172.7(5)
C73 C74 C75 N8 -4.8(11)
C79 C74 C75 N8 177.2(6)
C73 C74 C75 C76 174.5(7)
C79 C74 C75 C76 -3.6(11)
N8 C75 C76 C77 0.7(9)
C74 C75 C76 C77 -178.6(7)
C75 C76 C77 C78 -0.5(9)
C75 N8 C78 C77 0.3(9)
Zn2 N8 C78 C77 -172.9(5)
C76 C77 C78 N8 0.2(10)
C75 C74 C79 C80 81.4(9)
C73 C74 C79 C80 -96.9(8)
C75 C74 C79 C84 -99.3(8)
C73 C74 C79 C84 82.4(9)
C84 C79 C80 F16 178.9(7)
C74 C79 C80 F16 -1.8(11)
C84 C79 C80 C81 0.8(12)
C74 C79 C80 C81 -179.8(7)
F16 C80 C81 F17 1.3(12)
C79 C80 C81 F17 179.3(7)
F16 C80 C81 C82 -179.9(7)
C79 C80 C81 C82 -1.9(13)
F17 C81 C82 F18 -0.2(12)
C80 C81 C82 F18 -179.0(7)
F17 C81 C82 C83 -178.9(8)
C80 C81 C82 C83 2.3(13)
F18 C82 C83 F19 0.4(13)
C81 C82 C83 F19 179.1(7)
F18 C82 C83 C84 179.5(7)
C81 C82 C83 C84 -1.8(13)
F19 C83 C84 F20 -1.7(12)
C82 C83 C84 F20 179.2(7)
F19 C83 C84 C79 179.9(7)
C82 C83 C84 C79 0.8(13)
C80 C79 C84 F20 -178.7(7)
C74 C79 C84 F20 2.0(11)
C80 C79 C84 C83 -0.3(12)
C74 C79 C84 C83 -179.6(7)
Zn2 O7 C85 C86 173.7(5)
Zn2 O7 C85 C70 -6.6(7)
N7 C70 C85 O7 10.2(9)
C71 C70 C85 O7 -164.8(7)
N7 C70 C85 C86 -170.0(6)
C71 C70 C85 C86 15.0(11)
O7 C85 C86 C87 -151.1(7)
C70 C85 C86 C87 29.1(10)
O7 C85 C86 C91 25.4(10)
C70 C85 C86 C91 -154.4(6)
C91 C86 C87 C88 -1.8(10)
C85 C86 C87 C88 174.8(6)
C86 C87 C88 C89 2.7(10)
C92 O8 C89 C88 5.1(10)
C92 O8 C89 C90 -170.6(6)
C87 C88 C89 O8 -176.8(6)
C87 C88 C89 C90 -1.2(10)
O8 C89 C90 C91 175.0(6)
C88 C89 C90 C91 -0.9(11)
C89 C90 C91 C86 1.8(11)
C87 C86 C91 C90 -0.4(10)
C85 C86 C91 C90 -177.2(7)
